data_2211438
loop_
_publ_author_name
'Chuan-Bi Li'
'Yan-Wei Li'
'Wei Fang'
'Bo Liu'

_publ_section_title
<i>catena</i>-Poly[[[2-(2-furyl)-1<i>H</i>-imidazo[4,5-<i>f</i>][1,10]phenanthroline]zinc(II)]-\m-benzene-1,2-dicarboxylato]
_journal_coeditor_code HB2213
_journal_issue 12
_journal_name_full 'Acta Crystallographica Section E'
_journal_page_first m3541
_journal_page_last m3543
_journal_paper_doi 10.1107/S1600536806049592
_journal_volume 62
_journal_year 2006
_chemical_formula_iupac '[Zn (C8 H4 O4) (C17 H10 N4 O)]'
_chemical_formula_moiety 'C25 H14 N4 O5 Zn'
_chemical_formula_sum 'C25 H14 N4 O5 Zn'
_chemical_formula_weight 515.77
_chemical_name_systematic
;
catena-Poly[[(2-(2-furyl)-1H-imidazo[4,5-f][1,10]phenanthroline)zinc(II)]-
\m-benzene-1,2-dicarboxylato]
;
_space_group_IT_number 15
_symmetry_cell_setting monoclinic
_symmetry_space_group_name_Hall '-C 2yc'
_symmetry_space_group_name_H-M 'C 1 2/c 1'
_atom_sites_solution_hydrogens geom
_atom_sites_solution_primary direct
_atom_sites_solution_secondary difmap
_audit_creation_method SHELXL-97
_cell_angle_alpha 90.00
_cell_angle_beta 99.285(7)
_cell_angle_gamma 90.00
_cell_formula_units_Z 8
_cell_length_a 31.852(13)
_cell_length_b 9.772(4)
_cell_length_c 13.657(6)
_cell_measurement_reflns_used 2069
_cell_measurement_temperature 293(2)
_cell_measurement_theta_max 26.12
_cell_measurement_theta_min 1.30
_cell_volume 4195(3)
_computing_cell_refinement 'SAINT (Bruker, 2002)'
_computing_data_collection 'SMART (Bruker, 2002)'
_computing_data_reduction SAINT
_computing_molecular_graphics 'SHELXTL (Bruker, 1998??? or Sheldrick, 1990)'
_computing_publication_material SHELXTL
_computing_structure_refinement 'SHELXL97 (Sheldrick, 1997)'
_computing_structure_solution 'SHELXS97 (Sheldrick, 1997)'
_diffrn_ambient_temperature 293(2)
_diffrn_detector_area_resol_mean 0
_diffrn_measured_fraction_theta_full 0.998
_diffrn_measured_fraction_theta_max 0.998
_diffrn_measurement_device_type 'Bruker APEX CCD'
_diffrn_measurement_method \w
_diffrn_radiation_monochromator graphite
_diffrn_radiation_source 'fine-focus sealed tube'
_diffrn_radiation_type MoK\a
_diffrn_radiation_wavelength 0.71073
_diffrn_reflns_av_R_equivalents 0.0508
_diffrn_reflns_av_sigmaI/netI 0.0630
_diffrn_reflns_limit_h_max 35
_diffrn_reflns_limit_h_min -39
_diffrn_reflns_limit_k_max 12
_diffrn_reflns_limit_k_min -6
_diffrn_reflns_limit_l_max 16
_diffrn_reflns_limit_l_min -16
_diffrn_reflns_number 11154
_diffrn_reflns_theta_full 26.12
_diffrn_reflns_theta_max 26.12
_diffrn_reflns_theta_min 1.30
_diffrn_standards_decay_% 0
_diffrn_standards_interval_count 0
_diffrn_standards_interval_time 0
_diffrn_standards_number 0
_exptl_absorpt_coefficient_mu 1.220
_exptl_absorpt_correction_T_max 0.864
_exptl_absorpt_correction_T_min 0.813
_exptl_absorpt_correction_type multi-scan
_exptl_absorpt_process_details '(SADABS; Bruker, 2002)'
_exptl_crystal_colour yellow
_exptl_crystal_density_diffrn 1.633
_exptl_crystal_density_method 'not measured'
_exptl_crystal_description block
_exptl_crystal_F_000 2096
_exptl_crystal_size_max 0.46
_exptl_crystal_size_mid 0.14
_exptl_crystal_size_min 0.12
_refine_diff_density_max 0.675
_refine_diff_density_min -0.377
_refine_ls_extinction_method none
_refine_ls_goodness_of_fit_ref 1.028
_refine_ls_hydrogen_treatment constr
_refine_ls_matrix_type full
_refine_ls_number_parameters 316
_refine_ls_number_reflns 4172
_refine_ls_number_restraints 0
_refine_ls_restrained_S_all 1.028
_refine_ls_R_factor_all 0.0963
_refine_ls_R_factor_gt 0.0501
_refine_ls_shift/su_max 0.001
_refine_ls_shift/su_mean 0.000
_refine_ls_structure_factor_coef Fsqd
_refine_ls_weighting_details 'calc w=1/[\s^2^(Fo^2^)+(0.0803P)^2^] where P=(Fo^2^+2Fc^2^)/3'
_refine_ls_weighting_scheme calc
_refine_ls_wR_factor_gt 0.1272
_refine_ls_wR_factor_ref 0.1591
_reflns_number_gt 2562
_reflns_number_total 4172
_reflns_threshold_expression I>2\s(I)
_cod_data_source_file hb2213.cif
_cod_data_source_block I
_cod_original_sg_symbol_H-M 'C 2/c'
_cod_database_code 2211438
_cod_database_fobs_code 2211438

loop_
_symmetry_equiv_pos_as_xyz
'x, y, z'
'-x, y, -z+1/2'
'x+1/2, y+1/2, z'
'-x+1/2, y+1/2, -z+1/2'
'-x, -y, -z'
'x, -y, z-1/2'
'-x+1/2, -y+1/2, -z'
'x+1/2, -y+1/2, z-1/2'

loop_
_atom_site_type_symbol
_atom_site_label
_atom_site_fract_x
_atom_site_fract_y
_atom_site_fract_z
_atom_site_U_iso_or_equiv
_atom_site_adp_type
_atom_site_calc_flag
_atom_site_refinement_flags
_atom_site_occupancy
Zn Zn1 0.126525(16) 0.05840(5) 0.96106(4) 0.0485(2) Uani d . 1
C C11 0.06596(14) 0.2799(4) 0.9314(3) 0.0389(10) Uani d . 1
C C1 0.04012(15) -0.0776(4) 0.9018(3) 0.0507(12) Uani d . 1
H H1A 0.0548 -0.1602 0.9098 0.061 Uiso calc R 1
C C18 0.15842(14) -0.1214(4) 1.0763(3) 0.0431(10) Uani d . 1
C C6 0.00324(14) 0.4152(4) 0.8802(3) 0.0398(10) Uani d . 1
C C19 0.18798(13) -0.2119(4) 1.1431(3) 0.0424(10) Uani d . 1
C C7 0.04760(14) 0.4098(4) 0.9178(3) 0.0420(10) Uani d . 1
C C2 -0.00377(16) -0.0813(5) 0.8717(3) 0.0530(12) Uani d . 1
H H2A -0.0180 -0.1644 0.8617 0.064 Uiso calc R 1
C C14 -0.09717(16) 0.5609(4) 0.7897(3) 0.0505(12) Uani d . 1
C C4 -0.00313(14) 0.1631(4) 0.8745(3) 0.0417(10) Uani d . 1
C C5 -0.02086(14) 0.2978(4) 0.8615(3) 0.0424(10) Uani d . 1
C C12 0.04089(14) 0.1573(4) 0.9077(3) 0.0390(10) Uani d . 1
C C20 0.19105(13) -0.2069(4) 1.2467(3) 0.0438(11) Uani d . 1
C C13 -0.05959(15) 0.4805(5) 0.8244(3) 0.0462(11) Uani d . 1
C C10 0.13216(16) 0.3721(5) 0.9884(3) 0.0540(13) Uani d . 1
H H10A 0.1610 0.3597 1.0115 0.065 Uiso calc R 1
C C21 0.22315(15) -0.2812(5) 1.3048(4) 0.0581(13) Uani d . 1
H H21A 0.2263 -0.2760 1.3736 0.070 Uiso calc R 1
C C3 -0.02557(15) 0.0398(4) 0.8571(3) 0.0456(11) Uani d . 1
H H3A -0.0548 0.0402 0.8359 0.055 Uiso calc R 1
C C24 0.21518(15) -0.2939(5) 1.1008(4) 0.0552(12) Uani d . 1
H H24A 0.2128 -0.2983 1.0321 0.066 Uiso calc R 1
C C9 0.11623(16) 0.5046(5) 0.9775(4) 0.0575(13) Uani d . 1
H H9A 0.1339 0.5797 0.9943 0.069 Uiso calc R 1
C C8 0.07411(16) 0.5218(4) 0.9414(3) 0.0510(12) Uani d . 1
H H8A 0.0630 0.6097 0.9324 0.061 Uiso calc R 1
C C22 0.25021(16) -0.3622(6) 1.2609(5) 0.0731(17) Uani d . 1
H H22A 0.2714 -0.4119 1.3003 0.088 Uiso calc R 1
C C23 0.24612(16) -0.3702(6) 1.1599(5) 0.0706(16) Uani d . 1
H H23A 0.2641 -0.4267 1.1308 0.085 Uiso calc R 1
C C15 -0.13633(14) 0.5160(5) 0.7633(4) 0.0515(12) Uani d . 1
H H15A -0.1453 0.4254 0.7620 0.062 Uiso calc R 1
C C16 -0.1618(2) 0.6317(10) 0.7374(5) 0.107(3) Uani d . 1
H H16A -0.1911 0.6316 0.7168 0.128 Uiso calc R 1
C C17 -0.1372(3) 0.7398(8) 0.7472(6) 0.112(3) Uani d . 1
H H17A -0.1465 0.8291 0.7335 0.135 Uiso calc R 1
C C25 0.15789(14) -0.1371(4) 1.2958(3) 0.0438(11) Uani d . 1
O O3 0.15796(10) 0.0046(3) 1.0950(2) 0.0533(8) Uani d . 1
O O2 0.13730(11) -0.1683(3) 0.9988(3) 0.0674(10) Uani d . 1
O O1 -0.09435(16) 0.7010(4) 0.7820(4) 0.1039(15) Uani d . 1
O O5 0.11984(10) -0.1442(3) 1.2567(2) 0.0523(8) Uani d . 1
O O4 0.17038(10) -0.0806(3) 1.3784(2) 0.0576(9) Uani d . 1
N N2 0.10770(12) 0.2623(4) 0.9672(3) 0.0453(9) Uani d . 1
N N1 0.06206(11) 0.0366(3) 0.9195(3) 0.0429(9) Uani d . 1
N N4 -0.02130(12) 0.5299(3) 0.8578(3) 0.0458(9) Uani d . 1
N N3 -0.06106(11) 0.3415(4) 0.8251(2) 0.0448(9) Uani d . 1
H H3C -0.0830 0.2910 0.8063 0.054 Uiso calc R 1

loop_
_atom_site_aniso_label
_atom_site_aniso_U_11
_atom_site_aniso_U_22
_atom_site_aniso_U_33
_atom_site_aniso_U_12
_atom_site_aniso_U_13
_atom_site_aniso_U_23
Zn1 0.0457(4) 0.0464(4) 0.0524(4) 0.0064(2) 0.0045(3) 0.0062(2)
C11 0.045(3) 0.038(2) 0.035(2) 0.0011(19) 0.0091(19) 0.0008(18)
C1 0.054(3) 0.042(3) 0.056(3) 0.010(2) 0.008(2) 0.007(2)
C18 0.040(3) 0.037(3) 0.052(3) 0.000(2) 0.009(2) 0.002(2)
C6 0.048(3) 0.035(2) 0.038(2) 0.0041(19) 0.010(2) -0.0016(18)
C19 0.035(2) 0.033(2) 0.059(3) 0.0007(18) 0.006(2) 0.002(2)
C7 0.049(3) 0.039(2) 0.039(2) 0.003(2) 0.010(2) -0.0030(19)
C2 0.057(3) 0.043(3) 0.058(3) -0.007(2) 0.006(2) 0.006(2)
C14 0.058(3) 0.039(3) 0.054(3) 0.008(2) 0.011(2) 0.000(2)
C4 0.048(3) 0.042(2) 0.035(2) 0.002(2) 0.008(2) -0.0005(19)
C5 0.046(3) 0.044(3) 0.037(2) 0.005(2) 0.009(2) 0.0008(19)
C12 0.045(3) 0.037(2) 0.036(2) 0.0011(19) 0.009(2) 0.0030(18)
C20 0.035(3) 0.040(2) 0.054(3) -0.0018(19) 0.000(2) 0.004(2)
C13 0.049(3) 0.047(3) 0.045(3) 0.012(2) 0.017(2) 0.001(2)
C10 0.049(3) 0.058(3) 0.053(3) -0.009(2) 0.004(2) -0.004(2)
C21 0.046(3) 0.056(3) 0.069(3) 0.005(2) -0.002(3) 0.015(3)
C3 0.042(3) 0.044(3) 0.050(3) -0.003(2) 0.003(2) 0.001(2)
C24 0.044(3) 0.053(3) 0.070(3) 0.004(2) 0.012(2) -0.003(2)
C9 0.057(3) 0.046(3) 0.069(3) -0.005(2) 0.010(3) -0.008(2)
C8 0.060(3) 0.038(3) 0.055(3) 0.000(2) 0.009(2) -0.003(2)
C22 0.044(3) 0.061(3) 0.108(5) 0.019(3) -0.004(3) 0.018(3)
C23 0.041(3) 0.067(4) 0.106(5) 0.017(3) 0.017(3) -0.003(3)
C15 0.035(3) 0.049(3) 0.067(3) -0.001(2) 0.001(2) 0.007(2)
C16 0.062(5) 0.161(8) 0.096(5) 0.043(5) 0.008(4) 0.013(6)
C17 0.120(7) 0.094(6) 0.130(7) 0.069(5) 0.040(6) 0.040(5)
C25 0.046(3) 0.034(2) 0.051(3) -0.001(2) 0.008(2) 0.003(2)
O3 0.063(2) 0.0373(17) 0.0546(19) 0.0018(15) -0.0063(16) 0.0008(15)
O2 0.074(2) 0.047(2) 0.072(2) 0.0069(17) -0.017(2) -0.0115(17)
O1 0.121(4) 0.064(3) 0.131(4) 0.009(3) 0.032(3) 0.000(3)
O5 0.0392(19) 0.060(2) 0.057(2) 0.0074(15) 0.0047(16) -0.0020(15)
O4 0.052(2) 0.067(2) 0.055(2) -0.0202(16) 0.0107(16) -0.0162(17)
N2 0.041(2) 0.047(2) 0.046(2) -0.0021(18) 0.0036(17) -0.0006(17)
N1 0.047(2) 0.035(2) 0.047(2) 0.0008(16) 0.0089(17) 0.0060(16)
N4 0.048(2) 0.039(2) 0.050(2) 0.0065(17) 0.0104(18) -0.0017(16)
N3 0.040(2) 0.047(2) 0.047(2) 0.0040(16) 0.0041(18) 0.0002(17)

loop_
_atom_type_symbol
_atom_type_description
_atom_type_scat_dispersion_real
_atom_type_scat_dispersion_imag
_atom_type_scat_source
C C 0.0033 0.0016 'International Tables Vol C Tables 4.2.6.8 and 6.1.1.4'
H H 0.0000 0.0000 'International Tables Vol C Tables 4.2.6.8 and 6.1.1.4'
N N 0.0061 0.0033 'International Tables Vol C Tables 4.2.6.8 and 6.1.1.4'
O O 0.0106 0.0060 'International Tables Vol C Tables 4.2.6.8 and 6.1.1.4'
Zn Zn 0.2839 1.4301 'International Tables Vol C Tables 4.2.6.8 and 6.1.1.4'

loop_
_geom_angle_atom_site_label_1
_geom_angle_atom_site_label_2
_geom_angle_atom_site_label_3
_geom_angle_site_symmetry_1
_geom_angle_site_symmetry_3
_geom_angle
_geom_angle_publ_flag
O4 Zn1 O3 6 . 105.00(14) y
O4 Zn1 N1 6 . 129.19(14) y
O3 Zn1 N1 . . 123.66(14) y
O4 Zn1 N2 6 . 98.92(14) y
O3 Zn1 N2 . . 108.53(13) y
N1 Zn1 N2 . . 80.13(14) y
O4 Zn1 O2 6 . 98.21(13) y
O3 Zn1 O2 . . 60.44(12) y
N1 Zn1 O2 . . 93.96(13) y
N2 Zn1 O2 . . 161.69(14) y
N2 C11 C7 . . 122.0(4) ?
N2 C11 C12 . . 116.8(4) ?
C7 C11 C12 . . 121.2(4) ?
N1 C1 C2 . . 123.6(4) ?
N1 C1 H1A . . 118.2 ?
C2 C1 H1A . . 118.2 ?
O2 C18 O3 . . 120.7(4) ?
O2 C18 C19 . . 120.2(4) ?
O3 C18 C19 . . 118.8(4) ?
O2 C18 Zn1 . . 67.0(2) ?
O3 C18 Zn1 . . 54.2(2) ?
C19 C18 Zn1 . . 165.3(3) ?
N4 C6 C5 . . 110.9(4) ?
N4 C6 C7 . . 127.3(4) ?
C5 C6 C7 . . 121.7(4) ?
C24 C19 C20 . . 119.9(4) ?
C24 C19 C18 . . 117.8(4) ?
C20 C19 C18 . . 122.1(4) ?
C8 C7 C11 . . 117.3(4) ?
C8 C7 C6 . . 125.9(4) ?
C11 C7 C6 . . 116.8(4) ?
C3 C2 C1 . . 118.8(4) ?
C3 C2 H2A . . 120.6 ?
C1 C2 H2A . . 120.6 ?
C15 C14 O1 . . 112.4(4) ?
C15 C14 C13 . . 127.3(4) ?
O1 C14 C13 . . 120.3(5) ?
C3 C4 C12 . . 118.4(4) ?
C3 C4 C5 . . 126.1(4) ?
C12 C4 C5 . . 115.5(4) ?
N3 C5 C6 . . 105.6(4) ?
N3 C5 C4 . . 131.4(4) ?
C6 C5 C4 . . 123.0(4) ?
N1 C12 C4 . . 121.7(4) ?
N1 C12 C11 . . 116.6(4) ?
C4 C12 C11 . . 121.7(4) ?
C21 C20 C19 . . 118.8(4) ?
C21 C20 C25 . . 119.1(4) ?
C19 C20 C25 . . 121.7(4) ?
N4 C13 N3 . . 113.2(4) ?
N4 C13 C14 . . 125.7(4) ?
N3 C13 C14 . . 121.2(4) ?
N2 C10 C9 . . 122.5(5) ?
N2 C10 H10A . . 118.8 ?
C9 C10 H10A . . 118.8 ?
C22 C21 C20 . . 120.3(5) ?
C22 C21 H21A . . 119.8 ?
C20 C21 H21A . . 119.8 ?
C2 C3 C4 . . 119.0(4) ?
C2 C3 H3A . . 120.5 ?
C4 C3 H3A . . 120.5 ?
C19 C24 C23 . . 120.4(5) ?
C19 C24 H24A . . 119.8 ?
C23 C24 H24A . . 119.8 ?
C8 C9 C10 . . 118.3(5) ?
C8 C9 H9A . . 120.8 ?
C10 C9 H9A . . 120.8 ?
C9 C8 C7 . . 120.9(4) ?
C9 C8 H8A . . 119.5 ?
C7 C8 H8A . . 119.5 ?
C23 C22 C21 . . 120.5(5) ?
C23 C22 H22A . . 119.7 ?
C21 C22 H22A . . 119.7 ?
C22 C23 C24 . . 120.0(5) ?
C22 C23 H23A . . 120.0 ?
C24 C23 H23A . . 120.0 ?
C14 C15 C16 . . 106.5(6) ?
C14 C15 H15A . . 126.7 ?
C16 C15 H15A . . 126.7 ?
C17 C16 C15 . . 108.2(6) ?
C17 C16 H16A . . 125.9 ?
C15 C16 H16A . . 125.9 ?
C16 C17 O1 . . 110.2(6) ?
C16 C17 H17A . . 124.9 ?
O1 C17 H17A . . 124.9 ?
O5 C25 O4 . . 123.5(4) ?
O5 C25 C20 . . 119.3(4) ?
O4 C25 C20 . . 117.0(4) ?
C18 O3 Zn1 . . 95.2(3) ?
C18 O2 Zn1 . . 82.9(3) ?
C14 O1 C17 . . 102.7(5) ?
C25 O4 Zn1 . 6_556 114.6(3) ?
C10 N2 C11 . . 118.9(4) ?
C10 N2 Zn1 . . 128.1(3) ?
C11 N2 Zn1 . . 112.3(3) ?
C1 N1 C12 . . 118.4(4) ?
C1 N1 Zn1 . . 128.0(3) ?
C12 N1 Zn1 . . 113.6(3) ?
C13 N4 C6 . . 103.8(4) ?
C13 N3 C5 . . 106.5(4) ?
C13 N3 H3C . . 126.8 ?
C5 N3 H3C . . 126.8 ?

loop_
_geom_bond_atom_site_label_1
_geom_bond_atom_site_label_2
_geom_bond_site_symmetry_2
_geom_bond_distance
_geom_bond_publ_flag
Zn1 O4 6 1.945(3) y
Zn1 O3 . 2.009(3) y
Zn1 N1 . 2.051(4) y
Zn1 N2 . 2.086(4) y
Zn1 O2 . 2.287(3) y
Zn1 C18 . 2.466(4) ?
C11 N2 . 1.352(5) ?
C11 C7 . 1.397(6) ?
C11 C12 . 1.448(6) ?
C1 N1 . 1.319(5) ?
C1 C2 . 1.393(6) ?
C1 H1A . 0.9300 ?
C18 O2 . 1.246(5) y
C18 O3 . 1.258(5) y
C18 C19 . 1.491(6) ?
C6 N4 . 1.373(5) ?
C6 C5 . 1.381(6) ?
C6 C7 . 1.424(6) ?
C19 C24 . 1.374(6) ?
C19 C20 . 1.403(6) ?
C7 C8 . 1.388(6) ?
C2 C3 . 1.370(6) ?
C2 H2A . 0.9300 ?
C14 C15 . 1.317(6) ?
C14 O1 . 1.377(5) ?
C14 C13 . 1.446(6) ?
C4 C3 . 1.401(6) ?
C4 C12 . 1.403(6) ?
C4 C5 . 1.432(6) ?
C5 N3 . 1.365(5) ?
C12 N1 . 1.355(5) ?
C20 C21 . 1.393(6) ?
C20 C25 . 1.502(6) ?
C13 N4 . 1.322(6) ?
C13 N3 . 1.359(5) ?
C10 N2 . 1.331(6) ?
C10 C9 . 1.390(7) ?
C10 H10A . 0.9300 ?
C21 C22 . 1.377(7) ?
C21 H21A . 0.9300 ?
C3 H3A . 0.9300 ?
C24 C23 . 1.385(7) ?
C24 H24A . 0.9300 ?
C9 C8 . 1.363(7) ?
C9 H9A . 0.9300 ?
C8 H8A . 0.9300 ?
C22 C23 . 1.368(8) ?
C22 H22A . 0.9300 ?
C23 H23A . 0.9300 ?
C15 C16 . 1.404(8) ?
C15 H15A . 0.9300 ?
C16 C17 . 1.308(10) ?
C16 H16A . 0.9300 ?
C17 O1 . 1.424(8) ?
C17 H17A . 0.9300 ?
C25 O5 . 1.245(5) y
C25 O4 . 1.262(5) y
O4 Zn1 6_556 1.945(3) ?
N3 H3C . 0.8600 ?

loop_
_geom_hbond_atom_site_label_D
_geom_hbond_atom_site_label_H
_geom_hbond_atom_site_label_A
_geom_hbond_site_symmetry_A
_geom_hbond_distance_DH
_geom_hbond_distance_HA
_geom_hbond_distance_DA
_geom_hbond_angle_DHA
N3 H3C O5 5_557 0.86 1.96 2.792(5) 162
